data_7247372
loop_
_publ_author_name
'Kusumoto, Sotaro'
'Atoini, Youssef'
'Koide, Yoshihiro'
'Hayami, Shinya'
'Kim, Yang'
'Harrowfield, Jack'
'Thu\'ery, Pierre'

_publ_section_title
;
 Ligand competition on uranyl ion: further examples of zwitterionic vs.
 anionic carboxylate coordination
;
_journal_issue 40
_journal_name_full CrystEngComm
_journal_page_first 5748
_journal_page_last 5758
_journal_paper_doi 10.1039/D3CE00845B
_journal_volume 25
_journal_year 2023
_chemical_formula_sum 'C36 H24 N2 O16 U2'
_chemical_formula_weight 1216.63
_space_group_crystal_system triclinic
_space_group_IT_number 2
_space_group_name_Hall '-P 1'
_space_group_name_H-M_alt 'P -1'
_atom_sites_solution_hydrogens geom
_audit_update_record
;
2023-08-21 deposited with the CCDC.	2023-09-12 downloaded from the CCDC.
;
_cell_angle_alpha 79.359(4)
_cell_angle_beta 75.201(3)
_cell_angle_gamma 71.662(3)
_cell_formula_units_Z 1
_cell_length_a 9.7035(6)
_cell_length_b 9.7140(6)
_cell_length_c 10.6933(7)
_cell_measurement_reflns_used 9998
_cell_measurement_temperature 100(2)
_cell_measurement_theta_max 30.5304
_cell_measurement_theta_min 2.2623
_cell_volume 919.03(10)
_computing_cell_refinement 'SAINT V8.40B (Bruker AXS LLC, 2019)'
_computing_data_collection 'Bruker Instrument Service vV6.2.16'
_computing_data_reduction 'SAINT V8.40B (Bruker AXS LLC, 2019)'
_computing_molecular_graphics 'shelXle (C.B. Huebschle, rev 1328)'
_computing_structure_refinement 'SHELXL-2019/1 (Sheldrick, 2019)'
_computing_structure_solution 'XT, VERSION 2018/2'
_diffrn_ambient_temperature 100(2)
_diffrn_detector_area_resol_mean 7.41
_diffrn_detector_type 'Bruker PHOTON III area detector'
_diffrn_measured_fraction_theta_full 1.000
_diffrn_measured_fraction_theta_max 1.000
_diffrn_measurement_device 'Kappa diffractometer'
_diffrn_measurement_device_type 'Bruker D8 Quest'
_diffrn_measurement_method '\f and \w scans'
_diffrn_radiation_monochromator 'multilayer mirror optics'
_diffrn_radiation_type MoK\a
_diffrn_radiation_wavelength 0.71073
_diffrn_reflns_av_R_equivalents 0.0602
_diffrn_reflns_av_unetI/netI 0.0339
_diffrn_reflns_limit_h_max 11
_diffrn_reflns_limit_h_min -11
_diffrn_reflns_limit_k_max 11
_diffrn_reflns_limit_k_min -11
_diffrn_reflns_limit_l_max 13
_diffrn_reflns_limit_l_min -13
_diffrn_reflns_number 22763
_diffrn_reflns_theta_full 25.68
_diffrn_reflns_theta_max 25.68
_diffrn_reflns_theta_min 1.98
_diffrn_source 'microfocus sealed X-ray tube'
_diffrn_source_current 1.4
_diffrn_source_type 'Incoatec I\ms 70 W'
_diffrn_source_voltage 50
_exptl_absorpt_coefficient_mu 8.878
_exptl_absorpt_correction_T_max 0.75
_exptl_absorpt_correction_T_min 0.54
_exptl_absorpt_correction_type multi-scan
_exptl_absorpt_process_details
;
Krause, L., Herbst-Irmer, R., Sheldrick, G. M., Stalke, D. (2015).
"Comparison of silver and molybdenum microfocus X-ray sources for
single-crystal structure determination"
J. Appl. Cryst. 48, 3-10.
doi:10.1107/S1600576714022985
;
_exptl_crystal_colour 'translucent light yellow'
_exptl_crystal_density_diffrn 2.198
_exptl_crystal_density_method 'not measured'
_exptl_crystal_description block
_exptl_crystal_F_000 566
_exptl_crystal_size_max 0.067
_exptl_crystal_size_mid 0.048
_exptl_crystal_size_min 0.042
_refine_diff_density_max 3.448
_refine_diff_density_min -0.718
_refine_ls_extinction_method none
_refine_ls_goodness_of_fit_ref 1.069
_refine_ls_hydrogen_treatment constr
_refine_ls_matrix_type full
_refine_ls_number_parameters 253
_refine_ls_number_reflns 3482
_refine_ls_number_restraints 0
_refine_ls_restrained_S_all 1.069
_refine_ls_R_factor_all 0.0318
_refine_ls_R_factor_gt 0.0298
_refine_ls_shift/su_max 0.001
_refine_ls_shift/su_mean 0.000
_refine_ls_structure_factor_coef Fsqd
_refine_ls_weighting_details 'w=1/[\s^2^(Fo^2^)+(0.0526P)^2^] where P=(Fo^2^+2Fc^2^)/3'
_refine_ls_weighting_scheme calc
_refine_ls_wR_factor_gt 0.0753
_refine_ls_wR_factor_ref 0.0769
_reflns_number_gt 3277
_reflns_number_total 3482
_reflns_threshold_expression 'I > 2\s(I)'
_cod_data_source_file d3ce00845b1.cif
_cod_data_source_block 3
_cod_depositor_comments
;
The following automatic conversions were performed:

data item '_exptl_absorpt_correction_type' value 'Multi-Scan' was
changed to 'multi-scan' in accordance with the
/home/data/users/saulius/crontab/automatic-downloads/rss-feeds/RSC/lib/dictionaries/cif_core.dic
dictionary named 'cif_core.dic' version 2.4.2 last updated on
2011-04-26.

Automatic conversion script
Id: cif_fix_values 8170 2020-07-09 18:12:32Z antanas 

 Adding full bibliography for 7247370--7247373.cif.
;
_cod_database_code 7247372

loop_
_space_group_symop_operation_xyz
'x, y, z'
'-x, -y, -z'

loop_
_atom_site_type_symbol
_atom_site_label
_atom_site_fract_x
_atom_site_fract_y
_atom_site_fract_z
_atom_site_U_iso_or_equiv
_atom_site_adp_type
_atom_site_calc_flag
_atom_site_refinement_flags_adp
_atom_site_refinement_flags_occupancy
_atom_site_refinement_flags_posn
_atom_site_occupancy
_atom_site_disorder_assembly
_atom_site_disorder_group
U U1 0.30053(2) 0.40110(2) 0.44632(2) 0.02997(9) Uani d . . . 1 . .
O O1 0.3595(4) 0.5155(4) 0.3052(4) 0.0354(8) Uani d . . . 1 . .
O O2 0.2464(4) 0.2883(4) 0.5894(4) 0.0339(8) Uani d . . . 1 . .
O O3 0.4078(4) 0.1935(4) 0.3280(4) 0.0361(8) Uani d . . . 1 . .
O O4 0.5300(7) 0.2702(5) 0.1328(5) 0.0655(15) Uani d . . . 1 . .
O O5 -0.1159(4) 0.6427(4) 0.6354(4) 0.0348(8) Uani d . . . 1 . .
O O6 0.0938(4) 0.6069(4) 0.4829(4) 0.0338(8) Uani d . . . 1 . .
O O7 0.3240(4) 0.5416(4) 0.5972(4) 0.0321(8) Uani d . . . 1 . .
O O8 0.4477(4) 0.7081(4) 0.5283(4) 0.0345(8) Uani d . . . 1 . .
N N1 0.6287(5) -0.2596(5) 0.1176(5) 0.0385(10) Uani d . . . 1 . .
C C1 0.4893(7) 0.1775(6) 0.2150(6) 0.0392(12) Uani d . . . 1 . .
C C2 0.5405(6) 0.0203(5) 0.1811(5) 0.0323(11) Uani d . . . 1 . .
C C3 0.4841(6) -0.0857(6) 0.2630(5) 0.0351(11) Uani d . . . 1 . .
H H3 0.415007 -0.062432 0.342119 0.042000 Uiso calc U . R 1 . .
C C4 0.5295(6) -0.2269(6) 0.2285(6) 0.0370(12) Uani d . . . 1 . .
H H4 0.490227 -0.300331 0.283683 0.044000 Uiso calc U . R 1 . .
C C5 0.6883(7) -0.1582(6) 0.0379(6) 0.0434(13) Uani d . . . 1 . .
H H5 0.760487 -0.184539 -0.039001 0.052000 Uiso calc U . R 1 . .
C C6 0.6449(7) -0.0173(6) 0.0678(6) 0.0414(13) Uani d . . . 1 . .
H H6 0.685953 0.054222 0.011257 0.050000 Uiso calc U . R 1 . .
C C7 0.6799(7) -0.4139(6) 0.0819(6) 0.0420(13) Uani d . . . 1 . .
H H7A 0.647162 -0.480517 0.157631 0.050000 Uiso calc U . R 1 . .
H H7B 0.635315 -0.418659 0.009754 0.050000 Uiso calc U . R 1 . .
C C8 0.8456(7) -0.4606(6) 0.0411(5) 0.0396(12) Uani d . . . 1 . .
C C9 0.9340(7) -0.4584(7) 0.1227(6) 0.0488(15) Uani d . . . 1 . .
H H9 0.889284 -0.431468 0.207911 0.059000 Uiso calc U . R 1 . .
C C10 1.0877(7) -0.4951(7) 0.0819(6) 0.0501(15) Uani d . . . 1 . .
H H10 1.147156 -0.489901 0.138057 0.060000 Uiso calc U . R 1 . .
C C11 0.0452(6) 0.7833(6) 0.6271(5) 0.0323(11) Uani d . . . 1 . .
C C12 0.1901(6) 0.7932(6) 0.6122(5) 0.0326(11) Uani d . . . 1 . .
C C13 0.2080(6) 0.9223(6) 0.6395(5) 0.0347(11) Uani d . . . 1 . .
H H13 0.305188 0.932364 0.625461 0.042000 Uiso calc U . R 1 . .
C C14 0.0870(6) 1.0349(6) 0.6864(6) 0.0372(12) Uani d . . . 1 . .
H H14 0.101447 1.119766 0.706835 0.045000 Uiso calc U . R 1 . .
C C15 -0.0558(6) 1.0227(6) 0.7033(6) 0.0382(12) Uani d . . . 1 . .
H H15 -0.139416 1.099111 0.735888 0.046000 Uiso calc U . R 1 . .
C C16 -0.0757(6) 0.8997(6) 0.6726(6) 0.0360(11) Uani d . . . 1 . .
H H16 -0.173736 0.893475 0.682473 0.043000 Uiso calc U . R 1 . .
C C17 0.0073(6) 0.6664(5) 0.5797(5) 0.0333(11) Uani d . . . 1 . .
C C18 0.3291(6) 0.6727(6) 0.5747(5) 0.0306(10) Uani d . . . 1 . .

loop_
_atom_site_aniso_label
_atom_site_aniso_U_11
_atom_site_aniso_U_22
_atom_site_aniso_U_33
_atom_site_aniso_U_12
_atom_site_aniso_U_13
_atom_site_aniso_U_23
U1 0.02147(12) 0.02423(13) 0.04554(14) -0.00664(8) -0.00561(8) -0.00897(8)
O1 0.032(2) 0.0314(19) 0.044(2) -0.0141(16) -0.0045(16) -0.0047(15)
O2 0.0286(19) 0.0282(18) 0.050(2) -0.0109(15) -0.0086(16) -0.0102(15)
O3 0.0301(19) 0.0282(18) 0.049(2) -0.0058(15) -0.0046(16) -0.0126(16)
O4 0.104(4) 0.034(2) 0.048(3) -0.014(3) -0.002(3) -0.0048(19)
O5 0.0234(18) 0.0300(18) 0.052(2) -0.0075(15) -0.0068(15) -0.0091(16)
O6 0.0246(18) 0.0305(19) 0.049(2) -0.0056(15) -0.0092(15) -0.0141(16)
O7 0.0252(18) 0.0235(17) 0.047(2) -0.0054(14) -0.0070(15) -0.0063(14)
O8 0.0253(18) 0.0275(18) 0.052(2) -0.0070(15) -0.0084(15) -0.0089(15)
N1 0.035(2) 0.030(2) 0.046(3) -0.0021(19) -0.004(2) -0.0108(19)
C1 0.040(3) 0.032(3) 0.047(3) -0.007(2) -0.012(2) -0.009(2)
C2 0.029(3) 0.025(2) 0.044(3) -0.004(2) -0.010(2) -0.007(2)
C3 0.026(3) 0.035(3) 0.044(3) -0.004(2) -0.009(2) -0.009(2)
C4 0.031(3) 0.029(3) 0.050(3) -0.007(2) -0.006(2) -0.008(2)
C5 0.038(3) 0.040(3) 0.046(3) -0.009(3) 0.003(2) -0.011(2)
C6 0.045(3) 0.030(3) 0.047(3) -0.011(2) -0.005(2) -0.005(2)
C7 0.043(3) 0.029(3) 0.046(3) -0.005(2) 0.001(2) -0.009(2)
C8 0.045(3) 0.024(2) 0.040(3) 0.003(2) -0.005(2) -0.008(2)
C9 0.046(4) 0.056(4) 0.037(3) -0.006(3) 0.003(2) -0.018(3)
C10 0.047(4) 0.058(4) 0.038(3) -0.007(3) -0.004(3) -0.007(3)
C11 0.023(2) 0.028(2) 0.047(3) -0.007(2) -0.005(2) -0.008(2)
C12 0.026(3) 0.028(2) 0.047(3) -0.005(2) -0.014(2) -0.006(2)
C13 0.029(3) 0.029(3) 0.048(3) -0.008(2) -0.010(2) -0.008(2)
C14 0.034(3) 0.027(3) 0.053(3) -0.008(2) -0.008(2) -0.011(2)
C15 0.031(3) 0.030(3) 0.051(3) -0.006(2) -0.003(2) -0.012(2)
C16 0.027(3) 0.029(3) 0.051(3) -0.004(2) -0.006(2) -0.010(2)
C17 0.033(3) 0.024(2) 0.047(3) -0.007(2) -0.016(2) -0.005(2)
C18 0.024(2) 0.031(3) 0.043(3) -0.011(2) -0.009(2) -0.009(2)

loop_
_atom_type_symbol
_atom_type_description
_atom_type_scat_dispersion_real
_atom_type_scat_dispersion_imag
_atom_type_scat_source
C C 0.0033 0.0016 'International Tables Vol C Tables 4.2.6.8 and 6.1.1.4'
H H 0.0000 0.0000 'International Tables Vol C Tables 4.2.6.8 and 6.1.1.4'
N N 0.0061 0.0033 'International Tables Vol C Tables 4.2.6.8 and 6.1.1.4'
O O 0.0106 0.0060 'International Tables Vol C Tables 4.2.6.8 and 6.1.1.4'
U U -9.6767 9.6646 'International Tables Vol C Tables 4.2.6.8 and 6.1.1.4'

loop_
_geom_angle_atom_site_label_1
_geom_angle_atom_site_label_2
_geom_angle_atom_site_label_3
_geom_angle_site_symmetry_1
_geom_angle_site_symmetry_3
_geom_angle
_geom_angle_publ_flag
O2 U1 O1 . . 177.97(14) ?
O2 U1 O6 . . 97.26(15) ?
O1 U1 O6 . . 83.22(16) ?
O2 U1 O5 . 2_566 86.84(15) ?
O1 U1 O5 . 2_566 95.18(15) ?
O6 U1 O5 . 2_566 74.78(12) ?
O2 U1 O3 . . 90.49(15) ?
O1 U1 O3 . . 90.26(16) ?
O6 U1 O3 . . 144.05(13) ?
O5 U1 O3 2_566 . 70.65(12) ?
O2 U1 O7 . . 83.48(15) ?
O1 U1 O7 . . 94.89(15) ?
O6 U1 O7 . . 68.33(13) ?
O5 U1 O7 2_566 . 140.18(12) ?
O3 U1 O7 . . 147.60(13) ?
O2 U1 O8 . 2_666 87.43(15) ?
O1 U1 O8 . 2_666 91.04(16) ?
O6 U1 O8 . 2_666 144.11(12) ?
O5 U1 O8 2_566 2_666 141.10(12) ?
O3 U1 O8 . 2_666 70.96(12) ?
O7 U1 O8 . 2_666 76.97(12) ?
C1 O3 U1 . . 131.8(4) ?
C17 O5 U1 . 2_566 132.0(3) ?
C17 O6 U1 . . 136.9(3) ?
C18 O7 U1 . . 126.5(3) ?
C18 O8 U1 . 2_666 133.4(3) ?
C4 N1 C5 . . 121.4(5) ?
C4 N1 C7 . . 119.9(5) ?
C5 N1 C7 . . 118.7(5) ?
O4 C1 O3 . . 128.4(5) ?
O4 C1 C2 . . 117.7(5) ?
O3 C1 C2 . . 113.9(5) ?
C3 C2 C6 . . 119.3(5) ?
C3 C2 C1 . . 120.4(5) ?
C6 C2 C1 . . 120.3(5) ?
C2 C3 C4 . . 119.4(5) ?
C2 C3 H3 . . 120.300000 ?
C4 C3 H3 . . 120.300000 ?
N1 C4 C3 . . 120.1(5) ?
N1 C4 H4 . . 120.000000 ?
C3 C4 H4 . . 120.000000 ?
N1 C5 C6 . . 120.1(5) ?
N1 C5 H5 . . 119.900000 ?
C6 C5 H5 . . 119.900000 ?
C5 C6 C2 . . 119.7(5) ?
C5 C6 H6 . . 120.200000 ?
C2 C6 H6 . . 120.200000 ?
C8 C7 N1 . . 109.6(5) ?
C8 C7 H7A . . 109.800000 ?
N1 C7 H7A . . 109.800000 ?
C8 C7 H7B . . 109.800000 ?
N1 C7 H7B . . 109.800000 ?
H7A C7 H7B . . 108.200000 ?
C9 C8 C10 . 2_745 119.1(6) ?
C9 C8 C7 . . 121.1(5) ?
C10 C8 C7 2_745 . 119.7(6) ?
C8 C9 C10 . . 120.9(5) ?
C8 C9 H9 . . 119.600000 ?
C10 C9 H9 . . 119.600000 ?
C8 C10 C9 2_745 . 120.0(6) ?
C8 C10 H10 2_745 . 120.000000 ?
C9 C10 H10 . . 120.000000 ?
C16 C11 C12 . . 119.0(5) ?
C16 C11 C17 . . 115.7(5) ?
C12 C11 C17 . . 124.7(5) ?
C11 C12 C13 . . 118.4(5) ?
C11 C12 C18 . . 124.6(5) ?
C13 C12 C18 . . 116.9(4) ?
C14 C13 C12 . . 121.5(5) ?
C14 C13 H13 . . 119.200000 ?
C12 C13 H13 . . 119.200000 ?
C13 C14 C15 . . 119.5(5) ?
C13 C14 H14 . . 120.200000 ?
C15 C14 H14 . . 120.200000 ?
C16 C15 C14 . . 119.8(5) ?
C16 C15 H15 . . 120.100000 ?
C14 C15 H15 . . 120.100000 ?
C15 C16 C11 . . 121.7(5) ?
C15 C16 H16 . . 119.200000 ?
C11 C16 H16 . . 119.200000 ?
O6 C17 O5 . . 124.8(5) ?
O6 C17 C11 . . 118.4(5) ?
O5 C17 C11 . . 116.6(5) ?
O8 C18 O7 . . 123.2(5) ?
O8 C18 C12 . . 117.2(4) ?
O7 C18 C12 . . 119.5(4) ?

loop_
_geom_bond_atom_site_label_1
_geom_bond_atom_site_label_2
_geom_bond_site_symmetry_2
_geom_bond_distance
_geom_bond_publ_flag
U1 O2 . 1.775(4) ?
U1 O1 . 1.783(4) ?
U1 O6 . 2.354(4) ?
U1 O5 2_566 2.360(4) ?
U1 O3 . 2.387(3) ?
U1 O7 . 2.390(4) ?
U1 O8 2_666 2.402(4) ?
O3 C1 . 1.270(7) ?
O4 C1 . 1.222(7) ?
O5 C17 . 1.263(7) ?
O6 C17 . 1.258(7) ?
O7 C18 . 1.265(6) ?
O8 C18 . 1.259(6) ?
N1 C4 . 1.341(7) ?
N1 C5 . 1.352(8) ?
N1 C7 . 1.512(6) ?
C1 C2 . 1.532(7) ?
C2 C3 . 1.379(8) ?
C2 C6 . 1.390(8) ?
C3 C4 . 1.392(8) ?
C3 H3 . 0.950000 ?
C4 H4 . 0.950000 ?
C5 C6 . 1.372(8) ?
C5 H5 . 0.950000 ?
C6 H6 . 0.950000 ?
C7 C8 . 1.495(8) ?
C7 H7A . 0.990000 ?
C7 H7B . 0.990000 ?
C8 C9 . 1.377(9) ?
C8 C10 2_745 1.390(8) ?
C9 C10 . 1.390(9) ?
C9 H9 . 0.950000 ?
C10 H10 . 0.950000 ?
C11 C16 . 1.403(7) ?
C11 C12 . 1.406(7) ?
C11 C17 . 1.501(7) ?
C12 C13 . 1.409(7) ?
C12 C18 . 1.501(7) ?
C13 C14 . 1.385(8) ?
C13 H13 . 0.950000 ?
C14 C15 . 1.390(8) ?
C14 H14 . 0.950000 ?
C15 C16 . 1.377(7) ?
C15 H15 . 0.950000 ?
C16 H16 . 0.950000 ?
